data_4335033
loop_
_publ_author_name
'Debasish Jana'
'Ganesan Mani'
'Carola Schulzke'

_publ_contact_author_address
;Department of Chemistry
Indian Institute of Technology-Kharagpur
Kharagpur, India 721 302
;
_publ_contact_author_email gmani@chem.iitkgp.ernet.in
_publ_contact_author_fax 91-3222-282252
_publ_contact_author_name 'Mani, Ganesan.'
_publ_contact_author_phone 91-3222-282320
_publ_section_title
;
 Synthesis of Novel Polyazacryptands for Recognition of Tetrahedral
 Oxoanions and Their X-ray Structures
;
_journal_name_full 'Inorganic Chemistry'
_journal_page_first 6427
_journal_page_last 6439
_journal_paper_doi 10.1021/ic400319b
_journal_volume 52
_journal_year 2013
_chemical_formula_sum 'C39 H55 N11 O2'
_chemical_formula_weight 709.94
_chemical_name_systematic
;
 ?
;
_space_group_IT_number 14
_symmetry_cell_setting monoclinic
_symmetry_space_group_name_Hall '-P 2ybc'
_symmetry_space_group_name_H-M 'P 1 21/c 1'
_atom_sites_solution_hydrogens geom
_atom_sites_solution_primary direct
_atom_sites_solution_secondary difmap
_audit_creation_method SHELXL-97
_cell_angle_alpha 90.00
_cell_angle_beta 103.309(4)
_cell_angle_gamma 90.00
_cell_formula_units_Z 4
_cell_length_a 13.2379(16)
_cell_length_b 19.726(2)
_cell_length_c 15.9349(19)
_cell_measurement_temperature 293(2)
_cell_volume 4049.3(8)
_computing_structure_refinement 'SHELXL-97 (Sheldrick, 2008)'
_computing_structure_solution 'SHELXS-97 (Sheldrick, 1990)'
_diffrn_ambient_temperature 293(2)
_diffrn_measured_fraction_theta_full 0.995
_diffrn_measured_fraction_theta_max 0.995
_diffrn_measurement_device_type 'Bruker CCD APEX 2'
_diffrn_measurement_method hemisphere
_diffrn_radiation_monochromator graphite
_diffrn_radiation_source 'fine-focus sealed tube'
_diffrn_radiation_type MoK\a
_diffrn_radiation_wavelength 0.71073
_diffrn_reflns_av_R_equivalents 0.1456
_diffrn_reflns_av_sigmaI/netI 0.1049
_diffrn_reflns_limit_h_max 15
_diffrn_reflns_limit_h_min -15
_diffrn_reflns_limit_k_max 23
_diffrn_reflns_limit_k_min -23
_diffrn_reflns_limit_l_max 18
_diffrn_reflns_limit_l_min -18
_diffrn_reflns_number 47512
_diffrn_reflns_theta_full 25.00
_diffrn_reflns_theta_max 25.00
_diffrn_reflns_theta_min 1.58
_exptl_absorpt_coefficient_mu 0.075
_exptl_absorpt_correction_T_max 0.9962
_exptl_absorpt_correction_T_min 0.9814
_exptl_absorpt_correction_type multi-scan
_exptl_absorpt_process_details SADABS
_exptl_crystal_colour colorless
_exptl_crystal_density_diffrn 1.165
_exptl_crystal_description Plate
_exptl_crystal_F_000 1528
_exptl_crystal_size_max 0.25
_exptl_crystal_size_mid 0.12
_exptl_crystal_size_min 0.05
_refine_diff_density_max 0.420
_refine_diff_density_min -0.196
_refine_diff_density_rms 0.048
_refine_ls_extinction_method none
_refine_ls_goodness_of_fit_ref 1.028
_refine_ls_hydrogen_treatment mixed
_refine_ls_matrix_type full
_refine_ls_number_parameters 500
_refine_ls_number_reflns 7099
_refine_ls_number_restraints 19
_refine_ls_restrained_S_all 1.027
_refine_ls_R_factor_all 0.2077
_refine_ls_R_factor_gt 0.0842
_refine_ls_shift/su_max 0.000
_refine_ls_shift/su_mean 0.000
_refine_ls_structure_factor_coef Fsqd
_refine_ls_weighting_details 'calc w=1/[\s^2^(Fo^2^)+(0.1255P)^2^+0.3287P] where P=(Fo^2^+2Fc^2^)/3'
_refine_ls_weighting_scheme calc
_refine_ls_wR_factor_gt 0.2080
_refine_ls_wR_factor_ref 0.2701
_reflns_number_gt 2943
_reflns_number_total 7099
_reflns_threshold_expression >2\s(I)
_cod_data_source_file ic400319b_si_002_1.cif
_cod_data_source_block dj_2a
_cod_database_code 4335033

loop_
_symmetry_equiv_pos_as_xyz
'x, y, z'
'-x, y+1/2, -z+1/2'
'-x, -y, -z'
'x, -y-1/2, z-1/2'

loop_
_atom_site_label
_atom_site_type_symbol
_atom_site_fract_x
_atom_site_fract_y
_atom_site_fract_z
_atom_site_U_iso_or_equiv
_atom_site_adp_type
_atom_site_occupancy
_atom_site_symmetry_multiplicity
_atom_site_calc_flag
_atom_site_refinement_flags
C1 C 0.5760(4) 0.2609(3) 0.6633(3) 0.0652(14) Uani 1 1 d .
H1A H 0.6451 0.2684 0.6542 0.078 Uiso 1 1 calc R
H1B H 0.5336 0.2998 0.6405 0.078 Uiso 1 1 calc R
C2 C 0.5311(4) 0.1993(3) 0.6157(3) 0.0575(13) Uani 1 1 d .
C3 C 0.5587(4) 0.1642(3) 0.5519(3) 0.0739(15) Uani 1 1 d .
H3 H 0.6128 0.1748 0.5259 0.089 Uiso 1 1 calc R
C4 C 0.4905(5) 0.1086(3) 0.5318(4) 0.0848(17) Uani 1 1 d .
H4 H 0.4918 0.0763 0.4895 0.102 Uiso 1 1 calc R
C5 C 0.4229(4) 0.1098(3) 0.5838(3) 0.0691(14) Uani 1 1 d .
C6 C 0.3448(4) 0.0598(3) 0.5976(4) 0.0857(17) Uani 1 1 d .
H6A H 0.3354 0.0261 0.5522 0.103 Uiso 1 1 calc R
H6B H 0.3718 0.0368 0.6519 0.103 Uiso 1 1 calc R
C7 C 0.1764(5) 0.0343(3) 0.6204(5) 0.118(2) Uani 1 1 d .
H7A H 0.2074 0.0165 0.6764 0.177 Uiso 1 1 calc R
H7B H 0.1700 -0.0011 0.5782 0.177 Uiso 1 1 calc R
H7C H 0.1089 0.0521 0.6203 0.177 Uiso 1 1 calc R
C8 C 0.1958(4) 0.1179(3) 0.5140(3) 0.0744(15) Uani 1 1 d .
H8A H 0.1971 0.0839 0.4703 0.089 Uiso 1 1 calc R
H8B H 0.2378 0.1558 0.5035 0.089 Uiso 1 1 calc R
C9 C 0.0874(4) 0.1414(3) 0.5046(3) 0.0682(14) Uani 1 1 d .
C10 C -0.0026(5) 0.1196(3) 0.4527(4) 0.0869(18) Uani 1 1 d .
H10 H -0.0090 0.0859 0.4110 0.104 Uiso 1 1 calc R
C11 C -0.0838(5) 0.1564(3) 0.4724(4) 0.0858(18) Uani 1 1 d .
H11 H -0.1538 0.1515 0.4461 0.103 Uiso 1 1 calc R
C12 C -0.0437(4) 0.2005(3) 0.5361(4) 0.0676(15) Uani 1 1 d .
C13 C -0.0931(4) 0.2502(3) 0.5836(4) 0.0773(16) Uani 1 1 d .
H13A H -0.0770 0.2957 0.5676 0.093 Uiso 1 1 calc R
H13B H -0.1679 0.2446 0.5671 0.093 Uiso 1 1 calc R
C14 C -0.1016(4) 0.2956(2) 0.7230(4) 0.0737(16) Uani 1 1 d .
H14A H -0.0876 0.2844 0.7839 0.088 Uiso 1 1 calc R
H14B H -0.1763 0.2965 0.7013 0.088 Uiso 1 1 calc R
C15 C -0.0592(4) 0.3641(3) 0.7131(4) 0.0718(15) Uani 1 1 d .
C16 C -0.1055(4) 0.4205(3) 0.6749(5) 0.104(2) Uani 1 1 d .
H16 H -0.1742 0.4240 0.6442 0.125 Uiso 1 1 calc R
C17 C -0.0315(4) 0.4736(3) 0.6895(4) 0.099(2) Uani 1 1 d .
H17 H -0.0422 0.5180 0.6697 0.119 Uiso 1 1 calc R
C18 C 0.0572(4) 0.4479(3) 0.7375(4) 0.0675(14) Uani 1 1 d .
C19 C 0.1587(4) 0.4816(3) 0.7754(3) 0.0724(15) Uani 1 1 d .
H19A H 0.1540 0.5292 0.7595 0.087 Uiso 1 1 calc R
H19B H 0.1723 0.4789 0.8378 0.087 Uiso 1 1 calc R
C20 C 0.2271(5) 0.4505(4) 0.6511(4) 0.113(2) Uani 1 1 d .
H20A H 0.1650 0.4253 0.6274 0.169 Uiso 1 1 calc R
H20B H 0.2847 0.4300 0.6335 0.169 Uiso 1 1 calc R
H20C H 0.2188 0.4964 0.6306 0.169 Uiso 1 1 calc R
C21 C 0.3401(4) 0.4872(3) 0.7844(4) 0.0885(18) Uani 1 1 d .
H21A H 0.3493 0.4873 0.8466 0.106 Uiso 1 1 calc R
H21B H 0.3329 0.5339 0.7647 0.106 Uiso 1 1 calc R
C22 C 0.4349(4) 0.4562(3) 0.7615(4) 0.0780(16) Uani 1 1 d .
C23 C 0.4995(4) 0.4794(3) 0.7147(4) 0.0779(16) Uani 1 1 d .
H23 H 0.4917 0.5192 0.6826 0.094 Uiso 1 1 calc R
C24 C 0.5803(4) 0.4332(3) 0.7227(3) 0.0730(15) Uani 1 1 d .
H24 H 0.6369 0.4377 0.6977 0.088 Uiso 1 1 calc R
C25 C 0.5638(4) 0.3804(3) 0.7726(3) 0.0656(14) Uani 1 1 d .
C26 C 0.6250(4) 0.3180(3) 0.8018(3) 0.0716(15) Uani 1 1 d .
H26A H 0.6950 0.3244 0.7942 0.086 Uiso 1 1 calc R
H26B H 0.6295 0.3119 0.8630 0.086 Uiso 1 1 calc R
C27 C 0.6452(4) 0.1968(3) 0.7958(3) 0.0639(14) Uani 1 1 d .
H27A H 0.7173 0.2104 0.8140 0.077 Uiso 1 1 calc R
H27B H 0.6406 0.1609 0.7535 0.077 Uiso 1 1 calc R
C28 C 0.6090(4) 0.1708(3) 0.8715(3) 0.0566(12) Uani 1 1 d .
C29 C 0.6551(4) 0.1320(3) 0.9397(3) 0.0778(16) Uani 1 1 d .
H29 H 0.7235 0.1170 0.9522 0.093 Uiso 1 1 calc R
C30 C 0.5810(5) 0.1184(3) 0.9884(3) 0.0748(15) Uani 1 1 d .
H30 H 0.5912 0.0917 1.0377 0.090 Uiso 1 1 calc R
C31 C 0.4920(4) 0.1513(3) 0.9503(3) 0.0663(14) Uani 1 1 d .
C32 C 0.3945(4) 0.1666(3) 0.9818(3) 0.0773(16) Uani 1 1 d .
H32A H 0.4000 0.1448 1.0372 0.093 Uiso 1 1 calc R
H32B H 0.3906 0.2151 0.9905 0.093 Uiso 1 1 calc R
C33 C 0.2897(4) 0.0707(3) 0.9182(4) 0.0813(16) Uani 1 1 d .
H33A H 0.2259 0.0584 0.8788 0.122 Uiso 1 1 calc R
H33B H 0.2902 0.0528 0.9743 0.122 Uiso 1 1 calc R
H33C H 0.3472 0.0525 0.8983 0.122 Uiso 1 1 calc R
C34 C 0.2125(4) 0.1743(3) 0.9565(3) 0.0713(15) Uani 1 1 d .
H34A H 0.2202 0.1597 1.0158 0.086 Uiso 1 1 calc R
H34B H 0.2201 0.2232 0.9572 0.086 Uiso 1 1 calc R
C35 C 0.1060(4) 0.1576(3) 0.9085(4) 0.0653(14) Uani 1 1 d .
C36 C 0.0246(4) 0.1346(2) 0.9362(4) 0.0675(15) Uani 1 1 d .
H36 H 0.0252 0.1187 0.9913 0.081 Uiso 1 1 calc R
C37 C -0.0631(4) 0.1388(2) 0.8656(4) 0.0687(15) Uani 1 1 d .
H37 H -0.1308 0.1273 0.8668 0.082 Uiso 1 1 calc R
C38 C -0.0316(4) 0.1622(2) 0.7971(3) 0.0561(13) Uani 1 1 d .
C39 C -0.0855(4) 0.1753(2) 0.7061(3) 0.0669(14) Uani 1 1 d .
H39A H -0.0666 0.1406 0.6694 0.080 Uiso 1 1 calc R
H39B H -0.1600 0.1731 0.7005 0.080 Uiso 1 1 calc R
N1 N 0.5818(3) 0.2553(2) 0.7561(2) 0.0563(10) Uani 1 1 d .
N2 N 0.4485(3) 0.1664(2) 0.6348(3) 0.0648(11) Uani 1 1 d D
H2N H 0.414(4) 0.177(3) 0.670(3) 0.078 Uiso 1 1 d D
N3 N 0.2426(3) 0.0890(2) 0.5991(3) 0.0732(12) Uani 1 1 d .
N4 N 0.0614(4) 0.1920(2) 0.5553(3) 0.0651(11) Uani 1 1 d D
H4N H 0.101(3) 0.210(3) 0.597(2) 0.078 Uiso 1 1 d D
N5 N -0.0578(3) 0.24234(18) 0.6777(3) 0.0617(11) Uani 1 1 d .
H6N H 0.082(3) 0.355(2) 0.780(3) 0.074 Uiso 1 1 d D
N6 N 0.0396(4) 0.3811(2) 0.7507(3) 0.0695(12) Uani 1 1 d D
N7 N 0.2466(3) 0.4501(2) 0.7457(3) 0.0722(12) Uani 1 1 d .
N8 N 0.4741(4) 0.3953(2) 0.7969(3) 0.0775(13) Uani 1 1 d D
H8N H 0.448(4) 0.374(2) 0.832(3) 0.093 Uiso 1 1 d D
N9 N 0.5106(3) 0.1832(2) 0.8793(3) 0.0703(12) Uani 1 1 d D
H9N H 0.467(3) 0.200(3) 0.840(3) 0.084 Uiso 1 1 d D
N10 N 0.2983(3) 0.14435(19) 0.9231(2) 0.0577(11) Uani 1 1 d .
N11 N 0.0712(3) 0.1741(2) 0.8237(3) 0.0689(12) Uani 1 1 d D
H11N H 0.104(4) 0.194(2) 0.792(3) 0.083 Uiso 1 1 d D
O1 O 0.2749(4) 0.1858(2) 0.7398(3) 0.0944(13) Uani 1 1 d D
H1O H 0.289(5) 0.151(2) 0.715(4) 0.113 Uiso 1 1 d D
H2O H 0.291(5) 0.179(3) 0.7913(15) 0.113 Uiso 1 1 d D
O2 O 0.2676(5) 0.3165(3) 0.8196(4) 0.1357(18) Uani 1 1 d D
H3O H 0.260(6) 0.3560(18) 0.800(5) 0.163 Uiso 1 1 d D
H4O H 0.271(7) 0.279(2) 0.792(5) 0.163 Uiso 1 1 d D

loop_
_atom_site_aniso_label
_atom_site_aniso_U_11
_atom_site_aniso_U_22
_atom_site_aniso_U_33
_atom_site_aniso_U_23
_atom_site_aniso_U_13
_atom_site_aniso_U_12
C1 0.056(3) 0.082(4) 0.056(3) 0.009(3) 0.009(2) -0.005(3)
C2 0.050(3) 0.072(4) 0.047(3) 0.010(3) 0.006(2) 0.001(3)
C3 0.066(4) 0.095(4) 0.061(4) 0.003(3) 0.016(3) 0.000(3)
C4 0.091(5) 0.087(5) 0.069(4) -0.016(3) 0.003(4) 0.011(4)
C5 0.072(4) 0.063(4) 0.065(4) 0.003(3) 0.003(3) 0.009(3)
C6 0.078(4) 0.063(4) 0.107(5) 0.010(3) 0.003(3) -0.006(3)
C7 0.103(5) 0.091(5) 0.157(7) 0.034(4) 0.022(5) -0.030(4)
C8 0.083(4) 0.067(4) 0.072(4) -0.007(3) 0.015(3) -0.001(3)
C9 0.061(4) 0.079(4) 0.062(4) 0.002(3) 0.008(3) -0.007(3)
C10 0.083(4) 0.108(5) 0.063(4) -0.017(3) 0.003(3) -0.020(4)
C11 0.064(4) 0.115(5) 0.068(4) -0.006(4) -0.005(3) -0.015(4)
C12 0.054(4) 0.074(4) 0.073(4) 0.017(3) 0.011(3) 0.003(3)
C13 0.061(3) 0.088(4) 0.081(4) 0.025(3) 0.012(3) 0.013(3)
C14 0.064(3) 0.057(3) 0.105(4) 0.005(3) 0.030(3) 0.000(3)
C15 0.059(4) 0.055(4) 0.103(4) 0.007(3) 0.023(3) 0.000(3)
C16 0.056(4) 0.069(4) 0.179(7) 0.031(4) 0.010(4) 0.004(3)
C17 0.065(4) 0.054(4) 0.166(6) 0.038(4) 0.004(4) 0.007(3)
C18 0.060(4) 0.047(3) 0.098(4) 0.008(3) 0.023(3) 0.000(3)
C19 0.084(4) 0.056(3) 0.082(4) 0.006(3) 0.030(3) 0.008(3)
C20 0.119(5) 0.151(7) 0.078(5) -0.008(4) 0.042(4) -0.010(5)
C21 0.072(4) 0.065(4) 0.123(5) -0.005(3) 0.012(4) 0.001(3)
C22 0.067(4) 0.063(4) 0.106(5) 0.004(3) 0.023(3) 0.003(3)
C23 0.083(4) 0.063(4) 0.096(4) 0.007(3) 0.038(4) -0.004(3)
C24 0.072(4) 0.078(4) 0.077(4) -0.007(3) 0.033(3) -0.013(3)
C25 0.055(3) 0.082(4) 0.061(3) -0.008(3) 0.014(3) -0.003(3)
C26 0.065(3) 0.091(4) 0.058(3) -0.005(3) 0.012(3) 0.015(3)
C27 0.055(3) 0.081(4) 0.056(3) 0.008(3) 0.012(3) 0.013(3)
C28 0.044(3) 0.071(3) 0.052(3) 0.002(3) 0.003(2) 0.008(3)
C29 0.061(4) 0.102(4) 0.068(4) 0.014(3) 0.010(3) 0.027(3)
C30 0.087(4) 0.076(4) 0.062(4) 0.021(3) 0.019(3) 0.019(3)
C31 0.057(3) 0.090(4) 0.050(3) -0.003(3) 0.010(3) -0.012(3)
C32 0.076(4) 0.093(4) 0.059(3) -0.010(3) 0.007(3) -0.020(3)
C33 0.082(4) 0.065(4) 0.095(4) -0.003(3) 0.017(3) -0.003(3)
C34 0.073(4) 0.072(4) 0.072(4) -0.012(3) 0.024(3) 0.000(3)
C35 0.062(4) 0.071(4) 0.064(4) -0.004(3) 0.019(3) -0.005(3)
C36 0.077(4) 0.067(4) 0.068(4) -0.001(3) 0.036(3) 0.006(3)
C37 0.060(4) 0.066(3) 0.087(4) 0.005(3) 0.032(3) 0.007(3)
C38 0.058(3) 0.040(3) 0.073(4) 0.000(2) 0.020(3) 0.000(2)
C39 0.066(3) 0.049(3) 0.085(4) 0.013(3) 0.016(3) -0.005(3)
N1 0.049(2) 0.067(3) 0.053(3) 0.007(2) 0.0128(19) 0.011(2)
N2 0.058(3) 0.067(3) 0.069(3) 0.002(3) 0.013(2) 0.003(2)
N3 0.074(3) 0.062(3) 0.079(3) 0.013(2) 0.009(3) -0.011(2)
N4 0.067(3) 0.064(3) 0.060(3) -0.002(2) 0.007(2) -0.007(2)
N5 0.064(3) 0.045(2) 0.078(3) 0.007(2) 0.021(2) -0.003(2)
N6 0.062(3) 0.056(3) 0.092(4) 0.022(2) 0.020(3) 0.013(2)
N7 0.051(3) 0.049(3) 0.115(4) 0.008(2) 0.015(3) 0.001(2)
N8 0.074(3) 0.072(3) 0.095(4) 0.015(3) 0.037(3) 0.003(3)
N9 0.051(3) 0.106(4) 0.051(3) 0.013(2) 0.005(2) 0.001(3)
N10 0.059(3) 0.059(3) 0.057(3) -0.013(2) 0.018(2) -0.010(2)
N11 0.061(3) 0.081(3) 0.067(3) 0.004(2) 0.019(2) -0.016(2)
O1 0.103(3) 0.100(3) 0.081(3) 0.011(3) 0.022(3) -0.007(3)
O2 0.175(5) 0.091(4) 0.147(5) 0.019(3) 0.050(4) 0.010(4)

loop_
_atom_type_symbol
_atom_type_description
_atom_type_scat_dispersion_real
_atom_type_scat_dispersion_imag
_atom_type_scat_source
C C 0.0033 0.0016 'International Tables Vol C Tables 4.2.6.8 and 6.1.1.4'
H H 0.0000 0.0000 'International Tables Vol C Tables 4.2.6.8 and 6.1.1.4'
N N 0.0061 0.0033 'International Tables Vol C Tables 4.2.6.8 and 6.1.1.4'
O O 0.0106 0.0060 'International Tables Vol C Tables 4.2.6.8 and 6.1.1.4'

loop_
_geom_angle_atom_site_label_1
_geom_angle_atom_site_label_2
_geom_angle_atom_site_label_3
_geom_angle
N1 C1 C2 112.1(4)
C3 C2 N2 107.1(5)
C3 C2 C1 131.4(5)
N2 C2 C1 121.5(4)
C2 C3 C4 107.6(5)
C5 C4 C3 109.0(5)
C4 C5 N2 105.5(5)
C4 C5 C6 131.5(6)
N2 C5 C6 122.5(5)
N3 C6 C5 114.6(5)
N3 C8 C9 114.0(4)
C10 C9 N4 106.6(5)
C10 C9 C8 131.1(6)
N4 C9 C8 122.3(5)
C9 C10 C11 108.3(5)
C12 C11 C10 108.4(5)
C11 C12 N4 107.1(5)
C11 C12 C13 131.9(6)
N4 C12 C13 120.9(5)
N5 C13 C12 112.1(4)
N5 C14 C15 113.4(4)
C16 C15 N6 106.8(5)
C16 C15 C14 131.0(6)
N6 C15 C14 122.0(5)
C15 C16 C17 108.1(5)
C18 C17 C16 107.1(5)
C17 C18 N6 107.2(5)
C17 C18 C19 130.3(5)
N6 C18 C19 122.5(5)
N7 C19 C18 112.3(4)
N7 C21 C22 111.6(5)
C23 C22 N8 107.4(5)
C23 C22 C21 131.9(6)
N8 C22 C21 120.5(5)
C22 C23 C24 107.6(5)
C25 C24 C23 109.4(5)
C24 C25 N8 105.6(5)
C24 C25 C26 132.0(5)
N8 C25 C26 122.4(5)
N1 C26 C25 114.6(4)
N1 C27 C28 111.0(4)
C29 C28 N9 107.0(4)
C29 C28 C27 132.5(4)
N9 C28 C27 120.4(4)
C28 C29 C30 107.9(5)
C31 C30 C29 107.8(5)
C30 C31 N9 106.6(4)
C30 C31 C32 131.5(5)
N9 C31 C32 120.7(5)
N10 C32 C31 114.2(4)
C35 C34 N10 116.3(4)
C36 C35 N11 107.2(5)
C36 C35 C34 130.6(5)
N11 C35 C34 121.6(4)
C35 C36 C37 107.0(5)
C38 C37 C36 108.4(5)
C37 C38 N11 106.5(5)
C37 C38 C39 133.4(5)
N11 C38 C39 120.0(4)
N5 C39 C38 111.1(4)
C1 N1 C26 111.0(4)
C1 N1 C27 112.5(4)
C26 N1 C27 108.9(4)
C2 N2 C5 110.8(4)
C8 N3 C6 109.3(4)
C8 N3 C7 110.4(4)
C6 N3 C7 108.2(4)
C12 N4 C9 109.7(5)
C14 N5 C39 109.7(4)
C14 N5 C13 110.9(4)
C39 N5 C13 111.4(4)
C15 N6 C18 110.7(4)
C21 N7 C20 111.4(5)
C21 N7 C19 107.9(4)
C20 N7 C19 111.0(4)
C25 N8 C22 110.0(4)
C28 N9 C31 110.6(4)
C33 N10 C32 112.3(4)
C33 N10 C34 111.0(4)
C32 N10 C34 106.1(4)
C38 N11 C35 110.9(4)

loop_
_geom_bond_atom_site_label_1
_geom_bond_atom_site_label_2
_geom_bond_distance
C1 N1 1.468(5)
C1 C2 1.482(7)
C2 C3 1.347(7)
C2 N2 1.365(6)
C3 C4 1.410(7)
C4 C5 1.353(7)
C5 N2 1.377(6)
C5 C6 1.480(7)
C6 N3 1.476(6)
C7 N3 1.477(6)
C8 N3 1.469(6)
C8 C9 1.483(7)
C9 C10 1.354(7)
C9 N4 1.378(6)
C10 C11 1.393(8)
C11 C12 1.349(7)
C12 N4 1.364(6)
C12 C13 1.480(7)
C13 N5 1.472(6)
C14 N5 1.468(6)
C14 C15 1.485(7)
C15 C16 1.346(7)
C15 N6 1.350(6)
C16 C17 1.417(7)
C17 C18 1.344(7)
C18 N6 1.363(6)
C18 C19 1.497(7)
C19 N7 1.490(6)
C20 N7 1.469(7)
C21 N7 1.448(6)
C21 C22 1.515(7)
C22 C23 1.338(7)
C22 N8 1.376(7)
C23 C24 1.388(7)
C24 C25 1.357(7)
C25 N8 1.364(6)
C25 C26 1.489(7)
C26 N1 1.480(6)
C27 N1 1.481(5)
C27 C28 1.488(6)
C28 C29 1.353(6)
C28 N9 1.359(6)
C29 C30 1.409(7)
C30 C31 1.359(7)
C31 N9 1.366(6)
C31 C32 1.519(7)
C32 N10 1.462(6)
C33 N10 1.457(6)
C34 C35 1.478(7)
C34 N10 1.484(6)
C35 C36 1.334(6)
C35 N11 1.363(6)
C36 C37 1.421(7)
C37 C38 1.337(6)
C38 N11 1.349(6)
C38 C39 1.484(7)
C39 N5 1.471(5)

loop_
_geom_hbond_atom_site_label_D
_geom_hbond_atom_site_label_H
_geom_hbond_atom_site_label_A
_geom_hbond_distance_DH
_geom_hbond_distance_HA
_geom_hbond_distance_DA
_geom_hbond_angle_DHA
O1 H2O N10 0.81(2) 2.19(3) 2.980(6) 165(7)
O1 H1O N3 0.84(2) 2.17(4) 2.901(6) 145(6)
N2 H2N O1 0.83(2) 2.36(3) 3.162(6) 162(5)
N9 H9N O1 0.82(2) 2.69(4) 3.389(7) 144(5)
N11 H11N O1 0.83(2) 2.59(4) 3.282(6) 141(5)
O2 H4O O1 0.87(2) 2.02(2) 2.886(7) 174(8)
O2 H3O N7 0.84(2) 2.04(2) 2.874(6) 176(8)
N6 H6N O2 0.82(2) 2.51(4) 3.227(8) 146(4)
N8 H8N O2 0.83(2) 2.61(5) 3.236(8) 133(5)

loop_
_geom_torsion_atom_site_label_1
_geom_torsion_atom_site_label_2
_geom_torsion_atom_site_label_3
_geom_torsion_atom_site_label_4
_geom_torsion
N1 C1 C2 C3 -137.5(5)
N1 C1 C2 N2 40.9(6)
N2 C2 C3 C4 0.1(6)
C1 C2 C3 C4 178.7(5)
C2 C3 C4 C5 -0.6(6)
C3 C4 C5 N2 0.8(6)
C3 C4 C5 C6 -171.3(5)
C4 C5 C6 N3 -134.7(6)
N2 C5 C6 N3 54.3(7)
N3 C8 C9 C10 -115.6(6)
N3 C8 C9 N4 61.5(6)
N4 C9 C10 C11 -0.7(6)
C8 C9 C10 C11 176.7(5)
C9 C10 C11 C12 -0.1(7)
C10 C11 C12 N4 0.8(7)
C10 C11 C12 C13 -178.1(5)
C11 C12 C13 N5 128.1(6)
N4 C12 C13 N5 -50.8(6)
N5 C14 C15 C16 115.5(7)
N5 C14 C15 N6 -70.0(7)
N6 C15 C16 C17 0.4(7)
C14 C15 C16 C17 175.5(6)
C15 C16 C17 C18 -1.0(8)
C16 C17 C18 N6 1.2(7)
C16 C17 C18 C19 -176.6(5)
C17 C18 C19 N7 -122.1(6)
N6 C18 C19 N7 60.4(6)
N7 C21 C22 C23 114.1(7)
N7 C21 C22 N8 -71.9(7)
N8 C22 C23 C24 -1.2(7)
C21 C22 C23 C24 173.3(6)
C22 C23 C24 C25 1.7(7)
C23 C24 C25 N8 -1.5(6)
C23 C24 C25 C26 -179.8(5)
C24 C25 C26 N1 -104.5(7)
N8 C25 C26 N1 77.5(6)
N1 C27 C28 C29 -160.2(6)
N1 C27 C28 N9 22.6(7)
N9 C28 C29 C30 2.3(6)
C27 C28 C29 C30 -175.2(5)
C28 C29 C30 C31 -2.0(7)
C29 C30 C31 N9 1.0(6)
C29 C30 C31 C32 -166.5(5)
C30 C31 C32 N10 -126.7(6)
N9 C31 C32 N10 67.2(7)
N10 C34 C35 C36 130.1(6)
N10 C34 C35 N11 -60.1(7)
N11 C35 C36 C37 -1.3(6)
C34 C35 C36 C37 169.7(5)
C35 C36 C37 C38 1.8(6)
C36 C37 C38 N11 -1.6(5)
C36 C37 C38 C39 177.9(5)
C37 C38 C39 N5 132.9(5)
N11 C38 C39 N5 -47.7(6)
C2 C1 N1 C26 -179.0(4)
C2 C1 N1 C27 58.7(5)
C25 C26 N1 C1 59.9(5)
C25 C26 N1 C27 -175.7(4)
C28 C27 N1 C1 -150.9(4)
C28 C27 N1 C26 85.6(5)
C3 C2 N2 C5 0.4(6)
C1 C2 N2 C5 -178.4(4)
C4 C5 N2 C2 -0.8(6)
C6 C5 N2 C2 172.3(5)
C9 C8 N3 C6 173.1(5)
C9 C8 N3 C7 54.2(6)
C5 C6 N3 C8 64.3(6)
C5 C6 N3 C7 -175.4(5)
C11 C12 N4 C9 -1.3(6)
C13 C12 N4 C9 177.8(4)
C10 C9 N4 C12 1.2(6)
C8 C9 N4 C12 -176.5(5)
C15 C14 N5 C39 167.5(5)
C15 C14 N5 C13 -69.0(6)
C38 C39 N5 C14 -68.5(5)
C38 C39 N5 C13 168.2(4)
C12 C13 N5 C14 175.5(4)
C12 C13 N5 C39 -62.0(5)
C16 C15 N6 C18 0.4(7)
C14 C15 N6 C18 -175.3(5)
C17 C18 N6 C15 -1.0(6)
C19 C18 N6 C15 177.0(5)
C22 C21 N7 C20 -61.0(6)
C22 C21 N7 C19 176.9(5)
C18 C19 N7 C21 178.8(4)
C18 C19 N7 C20 56.4(6)
C24 C25 N8 C22 0.7(6)
C26 C25 N8 C22 179.2(5)
C23 C22 N8 C25 0.3(7)
C21 C22 N8 C25 -175.0(5)
C29 C28 N9 C31 -1.7(6)
C27 C28 N9 C31 176.1(5)
C30 C31 N9 C28 0.4(6)
C32 C31 N9 C28 169.6(4)
C31 C32 N10 C33 68.5(6)
C31 C32 N10 C34 -170.1(4)
C35 C34 N10 C33 -56.4(6)
C35 C34 N10 C32 -178.7(5)
C37 C38 N11 C35 0.8(6)
C39 C38 N11 C35 -178.8(4)
C36 C35 N11 C38 0.3(6)
C34 C35 N11 C38 -171.6(4)
